data_4117433
loop_
_publ_author_name
'Nicklas Selander'
'Valery V. Fokin'

_publ_section_title
;
 Rhodium(II)-Catalyzed Asymmetric Sulfur(VI) Reduction of Diazo
 Sulfonylamidines
;
_journal_name_full 'Journal of the American Chemical Society'
_journal_page_first 2477
_journal_page_last 2480
_journal_paper_doi 10.1021/ja210180q
_journal_volume 134
_journal_year 2012
_chemical_formula_sum 'C16 H15 Br N2 O2 S'
_chemical_formula_weight 379.27
_chemical_name_systematic
; 
 ? 
;
_space_group_IT_number 14
_symmetry_cell_setting monoclinic
_symmetry_space_group_name_Hall '-P 2yn'
_symmetry_space_group_name_H-M 'P 1 21/n 1'
_atom_sites_solution_hydrogens geom
_atom_sites_solution_primary direct
_atom_sites_solution_secondary difmap
_audit_creation_method SHELXL-97
_cell_angle_alpha 90.00
_cell_angle_beta 104.6330(10)
_cell_angle_gamma 90.00
_cell_formula_units_Z 4
_cell_length_a 9.7488(8)
_cell_length_b 8.9169(8)
_cell_length_c 19.2460(17)
_cell_measurement_reflns_used 4957
_cell_measurement_temperature 123(2)
_cell_measurement_theta_max 25.38
_cell_measurement_theta_min 3.14
_cell_volume 1618.8(2)
_computing_cell_refinement 'Bruker SAINT'
_computing_data_collection 'Bruker APEX2'
_computing_data_reduction 'Bruker SAINT'
_computing_molecular_graphics 'Bruker SHELXTL'
_computing_publication_material 'Bruker SHELXTL'
_computing_structure_refinement 'SHELXL-97 (Sheldrick, 1997)'
_computing_structure_solution 'SHELXS-97 (Sheldrick, 1990)'
_diffrn_ambient_temperature 123(2)
_diffrn_measured_fraction_theta_full 1.000
_diffrn_measured_fraction_theta_max 0.998
_diffrn_measurement_device_type 'Bruker APEX-II CCD'
_diffrn_measurement_method '\f and \w scans'
_diffrn_radiation_monochromator graphite
_diffrn_radiation_source 'fine-focus sealed tube'
_diffrn_radiation_type MoK\a
_diffrn_radiation_wavelength 0.71073
_diffrn_reflns_av_R_equivalents 0.0193
_diffrn_reflns_av_sigmaI/netI 0.0201
_diffrn_reflns_limit_h_max 9
_diffrn_reflns_limit_h_min -11
_diffrn_reflns_limit_k_max 7
_diffrn_reflns_limit_k_min -10
_diffrn_reflns_limit_l_max 23
_diffrn_reflns_limit_l_min -23
_diffrn_reflns_number 9607
_diffrn_reflns_theta_full 25.00
_diffrn_reflns_theta_max 25.44
_diffrn_reflns_theta_min 2.16
_exptl_absorpt_coefficient_mu 2.676
_exptl_absorpt_correction_T_max 0.846
_exptl_absorpt_correction_T_min 0.666
_exptl_absorpt_correction_type multi-scan
_exptl_absorpt_process_details sadabs
_exptl_crystal_colour colorless
_exptl_crystal_density_diffrn 1.556
_exptl_crystal_description block
_exptl_crystal_F_000 768
_exptl_crystal_size_max 0.40
_exptl_crystal_size_mid 0.20
_exptl_crystal_size_min 0.10
_refine_diff_density_max 0.343
_refine_diff_density_min -0.331
_refine_diff_density_rms 0.047
_refine_ls_extinction_method none
_refine_ls_goodness_of_fit_ref 1.044
_refine_ls_hydrogen_treatment constr
_refine_ls_matrix_type full
_refine_ls_number_parameters 201
_refine_ls_number_reflns 2988
_refine_ls_number_restraints 0
_refine_ls_restrained_S_all 1.044
_refine_ls_R_factor_all 0.0266
_refine_ls_R_factor_gt 0.0221
_refine_ls_shift/su_max 0.004
_refine_ls_shift/su_mean 0.001
_refine_ls_structure_factor_coef Fsqd
_refine_ls_weighting_details 'calc w=1/[\s^2^(Fo^2^)+(0.0300P)^2^+0.6400P] where P=(Fo^2^+2Fc^2^)/3'
_refine_ls_weighting_scheme calc
_refine_ls_wR_factor_gt 0.0571
_refine_ls_wR_factor_ref 0.0593
_reflns_number_gt 2666
_reflns_number_total 2988
_reflns_threshold_expression >2sigma(I)
_cod_data_source_file ja210180q_si_003.cif
_cod_data_source_block fokin05
_cod_database_code 4117433

loop_
_symmetry_equiv_pos_as_xyz
'x, y, z'
'-x+1/2, y+1/2, -z+1/2'
'-x, -y, -z'
'x-1/2, -y-1/2, z-1/2'

loop_
_atom_site_label
_atom_site_type_symbol
_atom_site_fract_x
_atom_site_fract_y
_atom_site_fract_z
_atom_site_U_iso_or_equiv
_atom_site_adp_type
_atom_site_occupancy
_atom_site_symmetry_multiplicity
_atom_site_calc_flag
_atom_site_refinement_flags
Br1 Br 0.26062(2) 1.21704(2) 0.250730(11) 0.03370(8) Uani 1 1 d .
S1 S 0.08466(5) 0.80296(5) 0.48825(2) 0.02026(11) Uani 1 1 d .
O1 O -0.07085(13) 0.78273(14) 0.46091(7) 0.0276(3) Uani 1 1 d .
O2 O 0.40574(13) 0.75842(15) 0.60076(7) 0.0284(3) Uani 1 1 d .
N1 N 0.16047(15) 0.64244(16) 0.46977(8) 0.0204(3) Uani 1 1 d .
N2 N 0.32443(16) 0.45938(16) 0.51618(8) 0.0221(3) Uani 1 1 d .
C1 C 0.03256(19) 0.9875(2) 0.37083(10) 0.0223(4) Uani 1 1 d .
H1C H -0.0643 0.9759 0.3708 0.027 Uiso 1 1 calc R
C2 C 0.0698(2) 1.0757(2) 0.31907(10) 0.0249(4) Uani 1 1 d .
H2A H -0.0012 1.1232 0.2827 0.030 Uiso 1 1 calc R
C3 C 0.21132(19) 1.09344(19) 0.32115(9) 0.0216(4) Uani 1 1 d .
C4 C 0.31726(19) 1.02656(19) 0.37386(10) 0.0219(4) Uani 1 1 d .
H4A H 0.4143 1.0419 0.3750 0.026 Uiso 1 1 calc R
C5 C 0.27936(18) 0.9371(2) 0.42474(9) 0.0207(4) Uani 1 1 d .
H5A H 0.3503 0.8898 0.4611 0.025 Uiso 1 1 calc R
C6 C 0.13687(18) 0.91681(19) 0.42231(9) 0.0189(4) Uani 1 1 d .
C7 C 0.25769(18) 0.5868(2) 0.52342(9) 0.0189(4) Uani 1 1 d .
C8 C 0.2857(2) 0.3754(2) 0.44870(10) 0.0279(4) Uani 1 1 d .
H8A H 0.2496 0.4449 0.4088 0.042 Uiso 1 1 calc R
H8B H 0.2121 0.3019 0.4508 0.042 Uiso 1 1 calc R
H8C H 0.3694 0.3233 0.4413 0.042 Uiso 1 1 calc R
C9 C 0.4196(2) 0.3821(2) 0.57612(10) 0.0308(4) Uani 1 1 d .
H9A H 0.4368 0.4455 0.6191 0.046 Uiso 1 1 calc R
H9B H 0.5098 0.3614 0.5642 0.046 Uiso 1 1 calc R
H9C H 0.3763 0.2874 0.5854 0.046 Uiso 1 1 calc R
C10 C 0.30871(18) 0.6700(2) 0.59500(9) 0.0197(4) Uani 1 1 d .
C11 C 0.23587(17) 0.63954(19) 0.65217(9) 0.0187(4) Uani 1 1 d .
C12 C 0.29092(19) 0.7016(2) 0.72013(10) 0.0234(4) Uani 1 1 d .
H12A H 0.3742 0.7614 0.7292 0.028 Uiso 1 1 calc R
C13 C 0.2234(2) 0.6756(2) 0.77423(10) 0.0281(4) Uani 1 1 d .
H13A H 0.2600 0.7177 0.8205 0.034 Uiso 1 1 calc R
C14 C 0.1025(2) 0.5881(2) 0.76062(10) 0.0302(4) Uani 1 1 d .
H14A H 0.0565 0.5703 0.7978 0.036 Uiso 1 1 calc R
C15 C 0.0476(2) 0.5258(2) 0.69314(10) 0.0273(4) Uani 1 1 d .
H15A H -0.0359 0.4663 0.6844 0.033 Uiso 1 1 calc R
C16 C 0.11458(19) 0.5504(2) 0.63867(10) 0.0223(4) Uani 1 1 d .
H16A H 0.0782 0.5070 0.5926 0.027 Uiso 1 1 calc R

loop_
_atom_site_aniso_label
_atom_site_aniso_U_11
_atom_site_aniso_U_22
_atom_site_aniso_U_33
_atom_site_aniso_U_23
_atom_site_aniso_U_13
_atom_site_aniso_U_12
Br1 0.04042(14) 0.03011(13) 0.03667(13) 0.01212(8) 0.02104(10) 0.00463(8)
S1 0.0226(2) 0.0198(2) 0.0194(2) 0.00000(17) 0.00739(18) 0.00076(17)
O1 0.0200(7) 0.0304(8) 0.0340(8) 0.0053(6) 0.0096(6) -0.0003(5)
O2 0.0241(7) 0.0324(7) 0.0289(7) -0.0035(6) 0.0074(6) -0.0103(6)
N1 0.0253(8) 0.0168(8) 0.0199(7) -0.0010(6) 0.0073(6) -0.0008(6)
N2 0.0237(8) 0.0201(8) 0.0240(8) -0.0004(6) 0.0087(7) 0.0019(6)
C1 0.0186(9) 0.0242(9) 0.0241(9) -0.0002(8) 0.0054(7) -0.0002(7)
C2 0.0263(10) 0.0236(9) 0.0237(10) 0.0029(8) 0.0040(8) 0.0023(8)
C3 0.0300(10) 0.0165(9) 0.0213(9) -0.0012(7) 0.0123(8) -0.0022(7)
C4 0.0209(9) 0.0187(9) 0.0278(10) -0.0047(7) 0.0095(8) -0.0019(7)
C5 0.0205(9) 0.0189(9) 0.0218(9) -0.0022(7) 0.0035(7) 0.0003(7)
C6 0.0233(9) 0.0164(8) 0.0175(9) -0.0034(7) 0.0060(7) -0.0016(7)
C7 0.0202(9) 0.0190(9) 0.0200(9) -0.0009(7) 0.0100(7) -0.0048(7)
C8 0.0307(10) 0.0240(10) 0.0326(10) -0.0088(8) 0.0145(9) -0.0021(8)
C9 0.0316(11) 0.0285(11) 0.0345(11) 0.0080(9) 0.0127(9) 0.0096(8)
C10 0.0172(9) 0.0203(9) 0.0207(9) -0.0002(7) 0.0029(7) 0.0010(7)
C11 0.0190(9) 0.0184(9) 0.0176(8) 0.0018(7) 0.0029(7) 0.0030(7)
C12 0.0210(9) 0.0250(10) 0.0223(9) -0.0027(8) 0.0018(8) 0.0034(7)
C13 0.0322(11) 0.0333(11) 0.0176(9) -0.0012(8) 0.0039(8) 0.0119(9)
C14 0.0340(11) 0.0350(11) 0.0251(10) 0.0102(9) 0.0142(9) 0.0113(9)
C15 0.0246(10) 0.0289(10) 0.0293(10) 0.0088(8) 0.0087(8) 0.0004(8)
C16 0.0222(9) 0.0219(10) 0.0213(9) 0.0017(7) 0.0030(7) -0.0003(7)

loop_
_atom_type_symbol
_atom_type_description
_atom_type_scat_dispersion_real
_atom_type_scat_dispersion_imag
_atom_type_scat_source
C C 0.0033 0.0016 'International Tables Vol C Tables 4.2.6.8 and 6.1.1.4'
H H 0.0000 0.0000 'International Tables Vol C Tables 4.2.6.8 and 6.1.1.4'
O O 0.0106 0.0060 'International Tables Vol C Tables 4.2.6.8 and 6.1.1.4'
S S 0.1246 0.1234 'International Tables Vol C Tables 4.2.6.8 and 6.1.1.4'
Br Br -0.2901 2.4595 'International Tables Vol C Tables 4.2.6.8 and 6.1.1.4'
N N 0.0061 0.0033 'International Tables Vol C Tables 4.2.6.8 and 6.1.1.4'

loop_
_geom_angle_atom_site_label_1
_geom_angle_atom_site_label_2
_geom_angle_atom_site_label_3
_geom_angle
O1 S1 N1 106.51(8)
O1 S1 C6 105.34(8)
N1 S1 C6 96.49(8)
C7 N1 S1 115.02(12)
C7 N2 C9 123.35(15)
C7 N2 C8 120.33(15)
C9 N2 C8 115.48(15)
C6 C1 C2 119.71(17)
C3 C2 C1 119.03(17)
C2 C3 C4 121.79(16)
C2 C3 Br1 118.50(14)
C4 C3 Br1 119.70(13)
C5 C4 C3 118.88(16)
C4 C5 C6 119.65(16)
C1 C6 C5 120.90(16)
C1 C6 S1 118.46(13)
C5 C6 S1 120.60(13)
N1 C7 N2 121.02(16)
N1 C7 C10 122.05(16)
N2 C7 C10 116.75(15)
O2 C10 C11 124.11(16)
O2 C10 C7 117.69(16)
C11 C10 C7 118.19(15)
C16 C11 C12 120.52(17)
C16 C11 C10 120.71(16)
C12 C11 C10 118.77(16)
C13 C12 C11 119.62(18)
C14 C13 C12 119.79(18)
C13 C14 C15 120.78(18)
C16 C15 C14 120.00(18)
C15 C16 C11 119.28(17)

loop_
_geom_bond_atom_site_label_1
_geom_bond_atom_site_label_2
_geom_bond_distance
Br1 C3 1.9005(17)
S1 O1 1.4848(13)
S1 N1 1.6895(15)
S1 C6 1.7963(18)
O2 C10 1.215(2)
N1 C7 1.310(2)
N2 C7 1.334(2)
N2 C9 1.458(2)
N2 C8 1.464(2)
C1 C6 1.380(2)
C1 C2 1.387(3)
C2 C3 1.379(3)
C3 C4 1.386(3)
C4 C5 1.383(3)
C5 C6 1.390(2)
C7 C10 1.533(2)
C10 C11 1.478(2)
C11 C16 1.394(2)
C11 C12 1.397(2)
C12 C13 1.385(3)
C13 C14 1.381(3)
C14 C15 1.389(3)
C15 C16 1.385(3)
